data_4332974
loop_
_publ_author_name
'Patra, Apurba K.'
'Bill, Eckhard'
'Bothe, Eberhard'
'Chlopek, Krzysztof'
'Neese, Frank'
'Weyherm\"uller, Thomas'
'Stobie, Keira'
'Ward, Michael D.'
'McCleverty, Jon A.'
'Wieghardt, Karl'

_publ_section_title
;
 Electronic Structure of Mononuclear
 Bis(1,2-diaryl-1,2-ethylenedithiolato)iron Complexes Containing a Fifth
 Cyanide or Phosphite Ligand:&#x00A0; A Combined Experimental and
 Computational Study
;
_journal_issue 19
_journal_name_full 'Inorganic Chemistry'
_journal_page_first 7877
_journal_page_last 7890
_journal_paper_doi 10.1021/ic061171t
_journal_volume 45
_journal_year 2006
_chemical_formula_moiety 'C46 H35 Fe O3 P S4'
_chemical_formula_sum 'C46 H35 Fe O3 P S4'
_chemical_formula_weight 850.80
_chemical_name_systematic
; 
 ? 
;
_space_group_IT_number 2
_symmetry_cell_setting triclinic
_symmetry_space_group_name_Hall '-P 1'
_symmetry_space_group_name_H-M 'P -1'
_atom_sites_solution_hydrogens geom
_atom_sites_solution_primary direct
_atom_sites_solution_secondary difmap
_audit_creation_method SHELXL-97
_cell_angle_alpha 105.02(3)
_cell_angle_beta 91.495(18)
_cell_angle_gamma 107.803(19)
_cell_formula_units_Z 2
_cell_length_a 11.0782(19)
_cell_length_b 13.382(4)
_cell_length_c 14.845(4)
_cell_measurement_reflns_used 84
_cell_measurement_temperature 173(2)
_cell_measurement_theta_max 1
_cell_measurement_theta_min 0.831294
_cell_volume 2010.5(10)
_computing_cell_refinement 'Bruker SAINT (Bruker, 1998)'
_computing_data_collection 'Bruker SMART (Bruker, 1998)'
_computing_data_reduction 'Bruker SHELXTL (Bruker, 1998)'
_computing_molecular_graphics 'Bruker SHELXTL (Bruker, 1998)'
_computing_publication_material 'Bruker SHELXTL (Bruker, 1998)'
_computing_structure_refinement 'Bruker SHELXTL (Bruker, 1998)'
_computing_structure_solution 'Bruker SHELXTL (Bruker, 1998)'
_diffrn_ambient_temperature 173(2)
_diffrn_measured_fraction_theta_full 0.982
_diffrn_measured_fraction_theta_max 0.982
_diffrn_measurement_device_type 'CCD area detector'
_diffrn_measurement_method '\w rotation with narrow frames'
_diffrn_radiation_monochromator graphite
_diffrn_radiation_source 'fine-focus sealed tube'
_diffrn_radiation_type MoK\a
_diffrn_radiation_wavelength 0.71073
_diffrn_reflns_av_R_equivalents 0.0621
_diffrn_reflns_av_sigmaI/netI 0.1060
_diffrn_reflns_limit_h_max 14
_diffrn_reflns_limit_h_min -14
_diffrn_reflns_limit_k_max 17
_diffrn_reflns_limit_k_min -17
_diffrn_reflns_limit_l_max 19
_diffrn_reflns_limit_l_min -19
_diffrn_reflns_number 21276
_diffrn_reflns_theta_full 27.54
_diffrn_reflns_theta_max 27.54
_diffrn_reflns_theta_min 2.11
_diffrn_standards_decay_% 0
_diffrn_standards_number 0
_exptl_absorpt_coefficient_mu 0.664
_exptl_absorpt_correction_T_max 1
_exptl_absorpt_correction_T_min 0.831294
_exptl_absorpt_correction_type multi-scan
_exptl_absorpt_process_details 'SADABS (Sheldrick, 1996)'
_exptl_crystal_colour red
_exptl_crystal_density_diffrn 1.405
_exptl_crystal_density_method 'not measured'
_exptl_crystal_description block
_exptl_crystal_F_000 880
_exptl_crystal_size_max 0.5
_exptl_crystal_size_mid 0.1
_exptl_crystal_size_min 0.1
_refine_diff_density_max 0.509
_refine_diff_density_min -0.385
_refine_diff_density_rms 0.078
_refine_ls_extinction_method none
_refine_ls_goodness_of_fit_ref 0.988
_refine_ls_hydrogen_treatment mixed
_refine_ls_matrix_type full
_refine_ls_number_parameters 496
_refine_ls_number_reflns 9116
_refine_ls_number_restraints 0
_refine_ls_restrained_S_all 0.988
_refine_ls_R_factor_all 0.1165
_refine_ls_R_factor_gt 0.0459
_refine_ls_shift/su_max 0.000
_refine_ls_shift/su_mean 0.000
_refine_ls_structure_factor_coef Fsqd
_refine_ls_weighting_details 'calc w=1/[\s^2^(Fo^2^)+(0.0388P)^2^+0.1741P] where P=(Fo^2^+2Fc^2^)/3'
_refine_ls_weighting_scheme calc
_refine_ls_wR_factor_gt 0.0866
_refine_ls_wR_factor_ref 0.1078
_reflns_number_gt 5201
_reflns_number_total 9116
_reflns_threshold_expression >2sigma(I)
_cod_data_source_file ic061171tsup1.cif
_cod_data_source_block 4
_cod_depositor_comments
;
The following automatic conversions were performed:

'_symmetry_cell_setting' value 'Triclinic' changed to 'triclinic'
according to /home/saulius/struct/CIF-dictionaries/cif_core.dic
dictionary named 'cif_core.dic' version 2.4.2 from 2011-04-26.

Automatic conversion script
Id: cif_fix_values 1891 2012-01-12 08:04:46Z andrius 
;
_cod_original_cell_volume 2010.5(8)
_cod_original_sg_symbol_H-M P-1
_cod_database_code 4332974

loop_
_symmetry_equiv_pos_as_xyz
'x, y, z'
'-x, -y, -z'

loop_
_atom_site_label
_atom_site_type_symbol
_atom_site_fract_x
_atom_site_fract_y
_atom_site_fract_z
_atom_site_U_iso_or_equiv
_atom_site_adp_type
_atom_site_occupancy
_atom_site_symmetry_multiplicity
_atom_site_calc_flag
_atom_site_refinement_flags
Fe1 Fe 0.30532(4) 0.43702(4) 0.28030(3) 0.02321(13) Uani 1 1 d .
S2 S 0.34964(8) 0.39126(7) 0.13722(6) 0.0262(2) Uani 1 1 d .
S3 S 0.24932(7) 0.26744(6) 0.27735(6) 0.02599(19) Uani 1 1 d .
S4 S 0.43270(7) 0.60027(7) 0.29742(6) 0.02506(19) Uani 1 1 d .
S5 S 0.30861(7) 0.47348(6) 0.43111(6) 0.02473(19) Uani 1 1 d .
P1 P 0.13590(8) 0.47566(7) 0.25837(6) 0.0286(2) Uani 1 1 d .
O11 O 0.11478(19) 0.56270(18) 0.34720(15) 0.0306(5) Uani 1 1 d .
O12 O 0.0026(2) 0.3785(2) 0.22884(17) 0.0433(6) Uani 1 1 d .
O13 O 0.1222(2) 0.5372(2) 0.18117(16) 0.0409(6) Uani 1 1 d .
C20 C 0.3198(3) 0.2538(3) 0.1053(2) 0.0243(7) Uani 1 1 d .
C21 C 0.3522(3) 0.2033(3) 0.0118(2) 0.0274(8) Uani 1 1 d .
C22 C 0.4181(3) 0.1289(3) 0.0007(2) 0.0362(9) Uani 1 1 d .
H22A H 0.4387 0.1062 0.0530 0.043 Uiso 1 1 calc R
C23 C 0.4542(4) 0.0876(3) -0.0853(3) 0.0469(10) Uani 1 1 d .
H23A H 0.4994 0.0367 -0.0917 0.056 Uiso 1 1 calc R
C24 C 0.4257(4) 0.1189(3) -0.1620(3) 0.0444(10) Uani 1 1 d .
H24A H 0.4505 0.0894 -0.2212 0.053 Uiso 1 1 calc R
C25 C 0.3610(3) 0.1931(3) -0.1528(3) 0.0430(10) Uani 1 1 d .
H25A H 0.3411 0.2153 -0.2056 0.052 Uiso 1 1 calc R
C26 C 0.3251(3) 0.2352(3) -0.0665(2) 0.0361(9) Uani 1 1 d .
H26A H 0.2811 0.2870 -0.0604 0.043 Uiso 1 1 calc R
C30 C 0.2739(3) 0.1964(2) 0.1705(2) 0.0235(7) Uani 1 1 d .
C31 C 0.2396(3) 0.0768(3) 0.1547(2) 0.0260(7) Uani 1 1 d .
C32 C 0.1465(4) 0.0043(3) 0.0833(3) 0.0446(10) Uani 1 1 d .
H32A H 0.1074 0.0315 0.0415 0.054 Uiso 1 1 calc R
C33 C 0.1101(4) -0.1065(3) 0.0724(3) 0.0558(12) Uani 1 1 d .
H33A H 0.0442 -0.1549 0.0245 0.067 Uiso 1 1 calc R
C34 C 0.1684(4) -0.1478(3) 0.1301(3) 0.0516(11) Uani 1 1 d .
H34A H 0.1449 -0.2245 0.1211 0.062 Uiso 1 1 calc R
C35 C 0.2615(3) -0.0766(3) 0.2013(3) 0.0442(10) Uani 1 1 d .
H35A H 0.3022 -0.1042 0.2416 0.053 Uiso 1 1 calc R
C36 C 0.2952(3) 0.0347(3) 0.2138(2) 0.0331(8) Uani 1 1 d .
H36A H 0.3578 0.0832 0.2639 0.040 Uiso 1 1 calc R
C40 C 0.4520(3) 0.6666(2) 0.4146(2) 0.0229(7) Uani 1 1 d .
C41 C 0.5414(3) 0.7802(3) 0.4449(2) 0.0269(8) Uani 1 1 d .
C42 C 0.5293(4) 0.8573(3) 0.4016(3) 0.0453(10) Uani 1 1 d .
H42A H 0.4618 0.8376 0.3530 0.054 Uiso 1 1 calc R
C43 C 0.6147(5) 0.9628(3) 0.4286(3) 0.0684(14) Uani 1 1 d .
H43A H 0.6045 1.0156 0.3996 0.082 Uiso 1 1 calc R
C44 C 0.7142(4) 0.9910(3) 0.4976(3) 0.0586(13) Uani 1 1 d .
H44A H 0.7734 1.0631 0.5157 0.070 Uiso 1 1 calc R
C45 C 0.7279(3) 0.9152(3) 0.5400(3) 0.0472(10) Uani 1 1 d .
H45A H 0.7969 0.9348 0.5874 0.057 Uiso 1 1 calc R
C46 C 0.6425(3) 0.8108(3) 0.5145(2) 0.0338(8) Uani 1 1 d .
H46A H 0.6526 0.7590 0.5448 0.041 Uiso 1 1 calc R
C50 C 0.3921(3) 0.6095(2) 0.4761(2) 0.0227(7) Uani 1 1 d .
C51 C 0.3878(3) 0.6595(3) 0.5763(2) 0.0225(7) Uani 1 1 d .
C52 C 0.3605(3) 0.7570(3) 0.6051(2) 0.0312(8) Uani 1 1 d .
H52A H 0.3490 0.7934 0.5601 0.037 Uiso 1 1 calc R
C53 C 0.3498(3) 0.8018(3) 0.6986(3) 0.0379(9) Uani 1 1 d .
H53A H 0.3326 0.8691 0.7173 0.046 Uiso 1 1 calc R
C54 C 0.3641(3) 0.7490(3) 0.7646(3) 0.0391(9) Uani 1 1 d .
H54A H 0.3549 0.7789 0.8284 0.047 Uiso 1 1 calc R
C55 C 0.3917(3) 0.6528(3) 0.7374(2) 0.0358(9) Uani 1 1 d .
H55A H 0.4030 0.6170 0.7829 0.043 Uiso 1 1 calc R
C56 C 0.4032(3) 0.6080(3) 0.6442(2) 0.0265(7) Uani 1 1 d .
H56A H 0.4218 0.5413 0.6263 0.032 Uiso 1 1 calc R
C111 C 0.0332(3) 0.6255(3) 0.3449(2) 0.0286(8) Uani 1 1 d .
C112 C -0.0907(3) 0.5870(3) 0.3625(3) 0.0393(9) Uani 1 1 d .
H11A H -0.1239 0.5168 0.3725 0.047 Uiso 1 1 calc R
C113 C -0.1667(3) 0.6533(3) 0.3656(3) 0.0449(10) Uani 1 1 d .
H11B H -0.2525 0.6284 0.3787 0.054 Uiso 1 1 calc R
C114 C -0.1196(3) 0.7545(3) 0.3497(2) 0.0377(9) Uani 1 1 d .
H11C H -0.1731 0.7982 0.3507 0.045 Uiso 1 1 calc R
C115 C 0.0059(3) 0.7921(3) 0.3325(3) 0.0390(9) Uani 1 1 d .
H11D H 0.0395 0.8620 0.3221 0.047 Uiso 1 1 calc R
C116 C 0.0827(3) 0.7264(3) 0.3304(2) 0.0370(9) Uani 1 1 d .
H11E H 0.1692 0.7516 0.3188 0.044 Uiso 1 1 calc R
C121 C -0.0272(3) 0.2874(3) 0.2650(3) 0.0405(9) Uani 1 1 d .
C122 C -0.0172(3) 0.3001(3) 0.3598(3) 0.0444(10) Uani 1 1 d .
H12A H 0.0069 0.3707 0.4034 0.053 Uiso 1 1 calc R
C123 C -0.0438(3) 0.2052(4) 0.3910(3) 0.0529(11) Uani 1 1 d .
H12B H -0.0368 0.2125 0.4565 0.063 Uiso 1 1 calc R
C124 C -0.0799(4) 0.1019(4) 0.3282(4) 0.0620(13) Uani 1 1 d .
H12C H -0.0952 0.0388 0.3499 0.074 Uiso 1 1 calc R
C125 C -0.0939(3) 0.0920(3) 0.2297(4) 0.0602(13) Uani 1 1 d .
H12D H -0.1224 0.0218 0.1854 0.072 Uiso 1 1 calc R
C126 C -0.0659(3) 0.1844(3) 0.1997(3) 0.0519(11) Uani 1 1 d .
H12E H -0.0728 0.1783 0.1345 0.062 Uiso 1 1 calc R
C131 C 0.1603(3) 0.5175(3) 0.0909(2) 0.0338(8) Uani 1 1 d .
C132 C 0.2675(3) 0.5946(3) 0.0727(3) 0.0430(10) Uani 1 1 d .
H13A H 0.3158 0.6571 0.1214 0.052 Uiso 1 1 calc R
C133 C 0.3016(4) 0.5783(4) -0.0166(3) 0.0571(12) Uani 1 1 d .
H13B H 0.3750 0.6296 -0.0293 0.069 Uiso 1 1 calc R
C134 C 0.2298(4) 0.4869(4) -0.0900(3) 0.0521(11) Uani 1 1 d .
H13C H 0.2536 0.4758 -0.1519 0.063 Uiso 1 1 calc R
C135 C 0.1253(4) 0.4152(3) -0.0692(3) 0.0446(10) Uani 1 1 d .
H13D H 0.0754 0.3540 -0.1184 0.053 Uiso 1 1 calc R
C136 C 0.0880(3) 0.4273(3) 0.0207(2) 0.0350(9) Uani 1 1 d .
H13E H 0.0152 0.3752 0.0332 0.042 Uiso 1 1 calc R

loop_
_atom_site_aniso_label
_atom_site_aniso_U_11
_atom_site_aniso_U_22
_atom_site_aniso_U_33
_atom_site_aniso_U_23
_atom_site_aniso_U_13
_atom_site_aniso_U_12
Fe1 0.0270(3) 0.0205(3) 0.0210(3) 0.0046(2) 0.00338(19) 0.0070(2)
S2 0.0357(5) 0.0220(5) 0.0225(5) 0.0067(4) 0.0066(4) 0.0107(4)
S3 0.0321(5) 0.0217(5) 0.0229(5) 0.0062(4) 0.0059(3) 0.0067(4)
S4 0.0305(4) 0.0234(5) 0.0194(5) 0.0062(4) 0.0041(3) 0.0058(3)
S5 0.0291(4) 0.0214(4) 0.0226(5) 0.0072(4) 0.0041(3) 0.0056(3)
P1 0.0304(5) 0.0290(5) 0.0239(5) 0.0032(4) 0.0015(4) 0.0098(4)
O11 0.0310(12) 0.0397(15) 0.0217(13) 0.0020(11) 0.0022(9) 0.0177(11)
O12 0.0340(14) 0.0406(16) 0.0470(17) 0.0082(13) -0.0030(11) 0.0042(12)
O13 0.0569(16) 0.0518(17) 0.0267(15) 0.0121(13) 0.0090(11) 0.0342(13)
C20 0.0250(17) 0.0243(18) 0.0228(19) 0.0058(15) -0.0023(13) 0.0081(14)
C21 0.0314(18) 0.0239(19) 0.0237(19) 0.0023(15) 0.0053(14) 0.0081(15)
C22 0.054(2) 0.037(2) 0.028(2) 0.0148(18) 0.0131(17) 0.0246(18)
C23 0.072(3) 0.040(2) 0.041(3) 0.012(2) 0.023(2) 0.034(2)
C24 0.062(3) 0.040(2) 0.031(2) 0.0069(19) 0.0194(19) 0.017(2)
C25 0.060(3) 0.050(3) 0.022(2) 0.0119(19) 0.0063(17) 0.020(2)
C26 0.048(2) 0.038(2) 0.026(2) 0.0098(17) 0.0047(16) 0.0191(18)
C30 0.0255(17) 0.0220(18) 0.0217(18) 0.0040(14) -0.0012(13) 0.0078(14)
C31 0.0293(18) 0.0213(18) 0.0254(19) 0.0043(15) 0.0063(14) 0.0072(14)
C32 0.060(3) 0.031(2) 0.034(2) 0.0066(18) -0.0074(18) 0.0044(19)
C33 0.081(3) 0.025(2) 0.039(3) -0.002(2) 0.000(2) -0.003(2)
C34 0.068(3) 0.023(2) 0.061(3) 0.011(2) 0.026(2) 0.011(2)
C35 0.047(2) 0.039(2) 0.062(3) 0.030(2) 0.018(2) 0.0205(19)
C36 0.0324(19) 0.028(2) 0.041(2) 0.0149(17) 0.0076(16) 0.0076(15)
C40 0.0260(17) 0.0231(18) 0.0207(18) 0.0071(14) 0.0043(13) 0.0084(14)
C41 0.0321(18) 0.0221(18) 0.0199(18) 0.0020(15) 0.0076(14) 0.0026(14)
C42 0.068(3) 0.029(2) 0.030(2) 0.0108(18) -0.0070(19) 0.0024(19)
C43 0.119(4) 0.028(2) 0.039(3) 0.014(2) -0.002(3) -0.006(2)
C44 0.074(3) 0.039(3) 0.030(2) 0.001(2) 0.012(2) -0.021(2)
C45 0.038(2) 0.051(3) 0.030(2) -0.001(2) 0.0055(17) -0.0063(19)
C46 0.0321(19) 0.034(2) 0.028(2) 0.0059(17) 0.0054(15) 0.0036(16)
C50 0.0239(17) 0.0223(18) 0.0240(19) 0.0071(15) 0.0025(13) 0.0098(13)
C51 0.0190(16) 0.0249(18) 0.0214(18) 0.0082(15) 0.0040(13) 0.0022(13)
C52 0.0318(19) 0.033(2) 0.029(2) 0.0111(17) 0.0067(15) 0.0092(16)
C53 0.038(2) 0.033(2) 0.036(2) 0.0004(18) 0.0095(16) 0.0093(17)
C54 0.0278(19) 0.055(3) 0.025(2) 0.0039(19) 0.0056(15) 0.0065(18)
C55 0.0287(19) 0.055(3) 0.025(2) 0.0188(19) 0.0041(15) 0.0097(17)
C56 0.0215(17) 0.030(2) 0.028(2) 0.0099(16) 0.0027(14) 0.0067(14)
C111 0.0311(19) 0.032(2) 0.0219(19) 0.0001(16) 0.0021(14) 0.0145(16)
C112 0.037(2) 0.034(2) 0.050(3) 0.0133(19) 0.0135(17) 0.0131(17)
C113 0.028(2) 0.044(3) 0.061(3) 0.013(2) 0.0119(18) 0.0112(18)
C114 0.040(2) 0.042(2) 0.037(2) 0.0079(19) 0.0044(17) 0.0224(18)
C115 0.047(2) 0.026(2) 0.040(2) 0.0022(17) 0.0072(17) 0.0121(17)
C116 0.0310(19) 0.039(2) 0.035(2) 0.0058(18) 0.0112(16) 0.0056(17)
C121 0.0255(19) 0.046(3) 0.042(2) 0.009(2) 0.0045(16) 0.0025(17)
C122 0.034(2) 0.046(3) 0.044(3) 0.005(2) 0.0081(17) 0.0060(18)
C123 0.042(2) 0.066(3) 0.050(3) 0.020(3) 0.0133(19) 0.013(2)
C124 0.052(3) 0.052(3) 0.080(4) 0.023(3) 0.033(2) 0.009(2)
C125 0.039(2) 0.032(2) 0.091(4) 0.002(2) 0.028(2) -0.0024(18)
C126 0.041(2) 0.052(3) 0.046(3) 0.002(2) 0.0105(19) 0.001(2)
C131 0.045(2) 0.040(2) 0.024(2) 0.0092(17) 0.0007(16) 0.0240(18)
C132 0.046(2) 0.034(2) 0.043(3) 0.0073(19) -0.0031(18) 0.0084(18)
C133 0.059(3) 0.064(3) 0.048(3) 0.031(3) 0.014(2) 0.006(2)
C134 0.066(3) 0.059(3) 0.040(3) 0.029(2) 0.014(2) 0.019(2)
C135 0.058(3) 0.043(2) 0.028(2) -0.0013(19) -0.0035(19) 0.020(2)
C136 0.034(2) 0.036(2) 0.034(2) 0.0085(18) 0.0004(16) 0.0123(17)

loop_
_atom_type_symbol
_atom_type_description
_atom_type_scat_dispersion_real
_atom_type_scat_dispersion_imag
_atom_type_scat_source
C C 0.0033 0.0016 'International Tables Vol C Tables 4.2.6.8 and 6.1.1.4'
H H 0.0000 0.0000 'International Tables Vol C Tables 4.2.6.8 and 6.1.1.4'
O O 0.0106 0.0060 'International Tables Vol C Tables 4.2.6.8 and 6.1.1.4'
P P 0.1023 0.0942 'International Tables Vol C Tables 4.2.6.8 and 6.1.1.4'
S S 0.1246 0.1234 'International Tables Vol C Tables 4.2.6.8 and 6.1.1.4'
Fe Fe 0.3463 0.8444 'International Tables Vol C Tables 4.2.6.8 and 6.1.1.4'

loop_
_geom_angle_atom_site_label_1
_geom_angle_atom_site_label_2
_geom_angle_atom_site_label_3
_geom_angle
P1 Fe1 S3 107.68(4)
P1 Fe1 S4 94.95(4)
S3 Fe1 S4 157.28(4)
P1 Fe1 S5 95.23(4)
S3 Fe1 S5 86.94(4)
S4 Fe1 S5 89.14(4)
P1 Fe1 S2 100.51(4)
S3 Fe1 S2 88.61(4)
S4 Fe1 S2 89.15(4)
S5 Fe1 S2 164.26(4)
C20 S2 Fe1 107.14(12)
C30 S3 Fe1 107.47(11)
C40 S4 Fe1 106.54(11)
C50 S5 Fe1 106.72(12)
O11 P1 O12 105.70(13)
O11 P1 O13 97.68(13)
O12 P1 O13 98.32(13)
O11 P1 Fe1 112.54(9)
O12 P1 Fe1 118.81(10)
O13 P1 Fe1 120.71(10)
C111 O11 P1 124.64(19)
C121 O12 P1 122.6(2)
C131 O13 P1 127.1(2)
C30 C20 C21 124.1(3)
C30 C20 S2 118.3(2)
C21 C20 S2 117.5(2)
C22 C21 C26 117.9(3)
C22 C21 C20 121.2(3)
C26 C21 C20 120.8(3)
C23 C22 C21 120.6(3)
C24 C23 C22 121.0(4)
C23 C24 C25 119.6(4)
C24 C25 C26 119.7(3)
C25 C26 C21 121.3(3)
C20 C30 C31 126.0(3)
C20 C30 S3 118.4(2)
C31 C30 S3 115.5(2)
C36 C31 C32 118.3(3)
C36 C31 C30 120.5(3)
C32 C31 C30 121.1(3)
C33 C32 C31 120.7(4)
C34 C33 C32 120.6(4)
C33 C34 C35 119.3(4)
C36 C35 C34 120.0(4)
C35 C36 C31 121.1(3)
C50 C40 C41 124.1(3)
C50 C40 S4 119.0(2)
C41 C40 S4 116.7(2)
C42 C41 C46 118.4(3)
C42 C41 C40 120.6(3)
C46 C41 C40 120.9(3)
C41 C42 C43 120.6(4)
C44 C43 C42 119.9(4)
C45 C44 C43 120.0(4)
C44 C45 C46 120.4(4)
C45 C46 C41 120.7(4)
C40 C50 C51 124.6(3)
C40 C50 S5 118.1(2)
C51 C50 S5 117.2(2)
C52 C51 C56 118.0(3)
C52 C51 C50 120.5(3)
C56 C51 C50 121.4(3)
C53 C52 C51 120.9(3)
C54 C53 C52 120.2(3)
C55 C54 C53 119.6(3)
C54 C55 C56 120.4(3)
C55 C56 C51 120.8(3)
C112 C111 C116 121.6(3)
C112 C111 O11 119.4(3)
C116 C111 O11 118.8(3)
C111 C112 C113 118.3(3)
C114 C113 C112 121.1(3)
C113 C114 C115 119.7(3)
C114 C115 C116 119.4(3)
C111 C116 C115 119.9(3)
C122 C121 C126 121.9(4)
C122 C121 O12 121.3(4)
C126 C121 O12 116.8(4)
C121 C122 C123 118.2(4)
C124 C123 C122 121.4(4)
C123 C124 C125 118.7(4)
C126 C125 C124 119.7(4)
C125 C126 C121 120.1(4)
C136 C131 O13 119.9(3)
C136 C131 C132 121.3(3)
O13 C131 C132 118.6(3)
C133 C132 C131 118.8(4)
C132 C133 C134 121.3(4)
C135 C134 C133 117.8(4)
C134 C135 C136 123.1(4)
C131 C136 C135 117.7(3)

loop_
_geom_bond_atom_site_label_1
_geom_bond_atom_site_label_2
_geom_bond_distance
Fe1 P1 2.1318(10)
Fe1 S3 2.1499(11)
Fe1 S4 2.1533(11)
Fe1 S5 2.1611(11)
Fe1 S2 2.1661(11)
S2 C20 1.699(3)
S3 C30 1.700(3)
S4 C40 1.711(3)
S5 C50 1.709(3)
P1 O11 1.593(2)
P1 O12 1.600(2)
P1 O13 1.603(2)
O11 C111 1.414(4)
O12 C121 1.409(4)
O13 C131 1.399(4)
C20 C30 1.399(4)
C20 C21 1.484(4)
C21 C22 1.384(4)
C21 C26 1.393(4)
C22 C23 1.375(5)
C23 C24 1.371(5)
C24 C25 1.374(5)
C25 C26 1.381(5)
C30 C31 1.479(4)
C31 C36 1.381(4)
C31 C32 1.388(4)
C32 C33 1.376(5)
C33 C34 1.375(5)
C34 C35 1.381(5)
C35 C36 1.381(5)
C40 C50 1.392(4)
C40 C41 1.482(4)
C41 C42 1.385(5)
C41 C46 1.388(4)
C42 C43 1.386(5)
C43 C44 1.375(6)
C44 C45 1.367(6)
C45 C46 1.375(5)
C50 C51 1.473(4)
C51 C52 1.392(4)
C51 C56 1.395(4)
C52 C53 1.386(4)
C53 C54 1.380(5)
C54 C55 1.375(5)
C55 C56 1.385(4)
C111 C112 1.369(4)
C111 C116 1.370(5)
C112 C113 1.392(5)
C113 C114 1.379(5)
C114 C115 1.382(5)
C115 C116 1.393(5)
C121 C122 1.371(5)
C121 C126 1.396(5)
C122 C123 1.412(5)
C123 C124 1.383(6)
C124 C125 1.434(6)
C125 C126 1.371(6)
C131 C136 1.377(5)
C131 C132 1.400(5)
C132 C133 1.368(5)
C133 C134 1.409(6)
C134 C135 1.359(5)
C135 C136 1.391(5)
